data_4517515
loop_
_publ_author_name
'Pandey, Anand Kumar'
'Chand, Shiv'
'Singh, Rahul'
'Kumar, Saurabh'
'Singh, Krishna Nand'

_publ_section_title
;
 Iodine-Catalyzed Synthesis of 3-Arylthioindoles Employing a
 1-Aryltriazene/CS2 Combination as a New Sulfenylation Source
;
_journal_name_full 'ACS Omega'
_journal_paper_doi 10.1021/acsomega.0c00472
_journal_year 2020
_chemical_absolute_configuration unk
_chemical_formula_moiety 'C15 H13 N S'
_chemical_formula_sum 'C15 H13 N S'
_chemical_formula_weight 239.32
_space_group_crystal_system monoclinic
_space_group_IT_number 4
_space_group_name_Hall 'P 2yb'
_space_group_name_H-M_alt 'P 1 21 1'
_symmetry_cell_setting monoclinic
_symmetry_Int_Tables_number 4
_symmetry_space_group_name_H-M 'P 1 21 1'
_atom_sites_solution_hydrogens geom
_audit_creation_method SHELXL-2018/3
_cell_angle_alpha 90
_cell_angle_beta 110.056(2)
_cell_angle_gamma 90
_cell_formula_units_Z 2
_cell_length_a 8.7317(6)
_cell_length_b 6.1983(4)
_cell_length_c 11.9174(7)
_cell_measurement_reflns_used 3969
_cell_measurement_temperature 273(2)
_cell_measurement_theta_max 28.23
_cell_measurement_theta_min 2.48
_cell_volume 605.88(7)
_computing_cell_refinement 'Bruker SAINT'
_computing_data_collection 'Bruker APEX2'
_computing_data_reduction 'Bruker SAINT'
_computing_molecular_graphics 'Bruker SHELXTL'
_computing_publication_material 'Bruker SHELXTL'
_computing_structure_refinement 'SHELXL-2018/3 (Sheldrick, 2018)'
_computing_structure_solution 'SHELXT 2014/5 (Sheldrick, 2014)'
_diffrn_ambient_temperature 273(2)
_diffrn_measured_fraction_theta_full 0.996
_diffrn_measured_fraction_theta_max 0.993
_diffrn_measurement_device_type 'Bruker APEX-II CCD'
_diffrn_measurement_method '\f and \w scans'
_diffrn_radiation_probe x-ray
_diffrn_radiation_type MoK\a
_diffrn_radiation_wavelength 0.71073
_diffrn_reflns_av_R_equivalents 0.0641
_diffrn_reflns_av_unetI/netI 0.0644
_diffrn_reflns_Laue_measured_fraction_full 0.996
_diffrn_reflns_Laue_measured_fraction_max 0.993
_diffrn_reflns_limit_h_max 11
_diffrn_reflns_limit_h_min -11
_diffrn_reflns_limit_k_max 8
_diffrn_reflns_limit_k_min -8
_diffrn_reflns_limit_l_max 15
_diffrn_reflns_limit_l_min -15
_diffrn_reflns_number 9512
_diffrn_reflns_point_group_measured_fraction_full 0.998
_diffrn_reflns_point_group_measured_fraction_max 0.991
_diffrn_reflns_theta_full 25.242
_diffrn_reflns_theta_max 28.294
_diffrn_reflns_theta_min 3.547
_exptl_absorpt_coefficient_mu 0.242
_exptl_absorpt_correction_type none
_exptl_crystal_colour WHITE
_exptl_crystal_density_diffrn 1.312
_exptl_crystal_description NEEDLE
_exptl_crystal_F_000 252
_exptl_crystal_size_max 0.34
_exptl_crystal_size_mid 0.31
_exptl_crystal_size_min 0.28
_refine_diff_density_max 0.505
_refine_diff_density_min -0.254
_refine_diff_density_rms 0.062
_refine_ls_abs_structure_details
;
 Flack x determined using 1061 quotients [(I+)-(I-)]/[(I+)+(I-)]
 (Parsons, Flack and Wagner, Acta Cryst. B69 (2013) 249-259).
;
_refine_ls_abs_structure_Flack 0.02(6)
_refine_ls_extinction_method none
_refine_ls_goodness_of_fit_ref 1.060
_refine_ls_hydrogen_treatment constr
_refine_ls_matrix_type full
_refine_ls_number_parameters 154
_refine_ls_number_reflns 2982
_refine_ls_number_restraints 1
_refine_ls_restrained_S_all 1.060
_refine_ls_R_factor_all 0.0592
_refine_ls_R_factor_gt 0.0491
_refine_ls_shift/su_max 0.000
_refine_ls_shift/su_mean 0.000
_refine_ls_structure_factor_coef Fsqd
_refine_ls_weighting_details 'w=1/[\s^2^(Fo^2^)+(0.0464P)^2^+0.3761P] where P=(Fo^2^+2Fc^2^)/3'
_refine_ls_weighting_scheme calc
_refine_ls_wR_factor_gt 0.1131
_refine_ls_wR_factor_ref 0.1217
_reflns_Friedel_coverage 0.829
_reflns_Friedel_fraction_full 1.000
_reflns_Friedel_fraction_max 0.988
_reflns_number_gt 2659
_reflns_number_total 2982
_reflns_threshold_expression 'I > 2\s(I)'
_cod_data_source_file ao0c00472_si_002.cif
_cod_data_source_block shelx
_cod_original_sg_symbol_H-M 'P 21'
_cod_database_code 4517515
_shelx_shelxl_version_number 2018/3
_shelx_space_group_comment
;
The symmetry employed for this shelxl refinement is uniquely defined
by the following loop, which should always be used as a source of
symmetry information in preference to the above space-group names.
They are only intended as comments.
;

loop_
_space_group_symop_operation_xyz
'x, y, z'
'-x, y+1/2, -z'

loop_
_atom_site_label
_atom_site_type_symbol
_atom_site_fract_x
_atom_site_fract_y
_atom_site_fract_z
_atom_site_U_iso_or_equiv
_atom_site_adp_type
_atom_site_occupancy
_atom_site_site_symmetry_order
_atom_site_calc_flag
_atom_site_refinement_flags_posn
_atom_site_refinement_flags_adp
_atom_site_refinement_flags_occupancy
_atom_site_disorder_assembly
_atom_site_disorder_group
S1 S 0.42107(10) 0.60981(15) 0.10366(7) 0.0219(2) Uani 1 1 d . . . . .
N1 N 0.1719(3) 0.0768(5) 0.0799(3) 0.0213(7) Uani 1 1 d . . . . .
H1 H 0.150254 -0.055268 0.058059 0.026 Uiso 1 1 calc R U . . .
C8 C 0.2972(4) 0.3965(6) 0.1147(3) 0.0172(7) Uani 1 1 d . . . . .
C1 C 0.1584(4) 0.4055(5) 0.1541(3) 0.0162(7) Uani 1 1 d . . . . .
C2 C 0.0934(4) 0.5680(5) 0.2055(3) 0.0199(7) Uani 1 1 d . . . . .
H2 H 0.144047 0.701889 0.223358 0.024 Uiso 1 1 calc R U . . .
C7 C 0.2993(4) 0.1917(6) 0.0704(3) 0.0211(7) Uani 1 1 d . . . . .
H7 H 0.376038 0.140173 0.038823 0.025 Uiso 1 1 calc R U . . .
C9 C 0.5461(4) 0.6696(6) 0.2522(3) 0.0241(8) Uani 1 1 d . . . . .
C6 C 0.0822(4) 0.2035(5) 0.1300(3) 0.0179(7) Uani 1 1 d . . . . .
C10 C 0.6279(5) 0.8675(7) 0.2691(4) 0.0275(8) Uani 1 1 d . . . . .
H10 H 0.611836 0.961087 0.205120 0.033 Uiso 1 1 calc R U . . .
C5 C -0.0603(4) 0.1585(6) 0.1540(3) 0.0226(8) Uani 1 1 d . . . . .
H5 H -0.110347 0.024088 0.137531 0.027 Uiso 1 1 calc R U . . .
C4 C -0.1233(5) 0.3225(6) 0.2031(3) 0.0250(8) Uani 1 1 d . . . . .
H4 H -0.218620 0.297731 0.219376 0.030 Uiso 1 1 calc R U . . .
C3 C -0.0484(4) 0.5255(6) 0.2292(3) 0.0237(8) Uani 1 1 d . . . . .
H3 H -0.094108 0.632166 0.262734 0.028 Uiso 1 1 calc R U . . .
C15 C 0.5668(5) 0.5307(7) 0.3466(4) 0.0279(8) Uani 1 1 d . . . . .
H15 H 0.511237 0.399955 0.334722 0.033 Uiso 1 1 calc R U . . .
C12 C 0.7547(5) 0.7865(7) 0.4749(4) 0.0337(10) Uani 1 1 d . . . . .
H12 H 0.826139 0.825611 0.549890 0.040 Uiso 1 1 calc R U . . .
C13 C 0.6729(5) 0.5886(9) 0.4615(3) 0.0334(9) Uani 1 1 d . . . . .
C11 C 0.7326(6) 0.9229(7) 0.3815(4) 0.0343(10) Uani 1 1 d . . . . .
H11 H 0.788030 1.053735 0.393232 0.041 Uiso 1 1 calc R U . . .
C14 C 0.6951(7) 0.4416(9) 0.5636(4) 0.0483(13) Uani 1 1 d . . . . .
H14A H 0.629197 0.315117 0.536613 0.072 Uiso 1 1 calc R U . . .
H14B H 0.807649 0.400484 0.597197 0.072 Uiso 1 1 calc R U . . .
H14C H 0.662754 0.513659 0.623195 0.072 Uiso 1 1 calc R U . . .

loop_
_atom_site_aniso_label
_atom_site_aniso_U_11
_atom_site_aniso_U_22
_atom_site_aniso_U_33
_atom_site_aniso_U_23
_atom_site_aniso_U_13
_atom_site_aniso_U_12
S1 0.0194(4) 0.0235(4) 0.0230(4) -0.0027(4) 0.0073(3) -0.0040(4)
N1 0.0251(14) 0.0160(16) 0.0216(14) -0.0035(12) 0.0064(11) -0.0007(12)
C8 0.0164(16) 0.0175(16) 0.0167(16) -0.0012(13) 0.0044(13) -0.0021(13)
C1 0.0170(15) 0.0170(16) 0.0129(15) 0.0013(13) 0.0031(13) 0.0008(13)
C2 0.0229(16) 0.0154(18) 0.0217(16) 0.0007(13) 0.0079(13) 0.0019(13)
C7 0.0222(17) 0.0210(17) 0.0204(17) -0.0007(15) 0.0078(14) 0.0032(14)
C9 0.0141(15) 0.029(2) 0.0275(18) -0.0080(15) 0.0051(14) 0.0019(14)
C6 0.0189(16) 0.0166(15) 0.0155(16) 0.0028(13) 0.0024(13) 0.0031(14)
C10 0.0253(19) 0.027(2) 0.030(2) -0.0023(17) 0.0094(16) -0.0021(16)
C5 0.0211(16) 0.022(2) 0.0230(18) 0.0031(14) 0.0056(13) -0.0032(13)
C4 0.0212(18) 0.029(2) 0.0248(19) 0.0068(16) 0.0085(15) 0.0014(16)
C3 0.0233(18) 0.0261(19) 0.0231(18) 0.0027(15) 0.0099(15) 0.0066(15)
C15 0.0252(18) 0.0292(19) 0.027(2) -0.0066(16) 0.0055(15) 0.0010(16)
C12 0.030(2) 0.031(2) 0.032(2) -0.0115(19) 0.0014(18) -0.0040(17)
C13 0.034(2) 0.039(2) 0.0252(18) -0.002(2) 0.0069(15) 0.002(2)
C11 0.036(2) 0.028(2) 0.037(2) -0.0062(18) 0.0101(19) -0.0058(18)
C14 0.059(3) 0.045(3) 0.033(2) 0.004(2) 0.006(2) -0.016(3)

loop_
_atom_type_symbol
_atom_type_description
_atom_type_scat_dispersion_real
_atom_type_scat_dispersion_imag
_atom_type_scat_source
C C 0.0033 0.0016 'International Tables Vol C Tables 4.2.6.8 and 6.1.1.4'
H H 0.0000 0.0000 'International Tables Vol C Tables 4.2.6.8 and 6.1.1.4'
N N 0.0061 0.0033 'International Tables Vol C Tables 4.2.6.8 and 6.1.1.4'
O O 0.0106 0.0060 'International Tables Vol C Tables 4.2.6.8 and 6.1.1.4'
Cl Cl 0.1484 0.1585 'International Tables Vol C Tables 4.2.6.8 and 6.1.1.4'
S S 0.1246 0.1234 'International Tables Vol C Tables 4.2.6.8 and 6.1.1.4'

loop_
_geom_angle_atom_site_label_1
_geom_angle_atom_site_label_2
_geom_angle_atom_site_label_3
_geom_angle
_geom_angle_site_symmetry_1
_geom_angle_site_symmetry_3
_geom_angle_publ_flag
C8 S1 C9 105.63(18) . . ?
C7 N1 C6 109.9(3) . . ?
C7 N1 H1 125.1 . . ?
C6 N1 H1 125.1 . . ?
C7 C8 C1 106.5(3) . . ?
C7 C8 S1 125.5(3) . . ?
C1 C8 S1 127.4(3) . . ?
C2 C1 C6 119.9(3) . . ?
C2 C1 C8 133.1(3) . . ?
C6 C1 C8 107.0(3) . . ?
C3 C2 C1 118.6(3) . . ?
C3 C2 H2 120.7 . . ?
C1 C2 H2 120.7 . . ?
N1 C7 C8 109.4(3) . . ?
N1 C7 H7 125.3 . . ?
C8 C7 H7 125.3 . . ?
C15 C9 C10 120.8(4) . . ?
C15 C9 S1 123.2(3) . . ?
C10 C9 S1 115.9(3) . . ?
N1 C6 C5 130.7(3) . . ?
N1 C6 C1 107.3(3) . . ?
C5 C6 C1 122.0(3) . . ?
C11 C10 C9 119.6(4) . . ?
C11 C10 H10 120.2 . . ?
C9 C10 H10 120.2 . . ?
C4 C5 C6 116.9(3) . . ?
C4 C5 H5 121.5 . . ?
C6 C5 H5 121.5 . . ?
C5 C4 C3 122.2(4) . . ?
C5 C4 H4 118.9 . . ?
C3 C4 H4 118.9 . . ?
C2 C3 C4 120.4(4) . . ?
C2 C3 H3 119.8 . . ?
C4 C3 H3 119.8 . . ?
C9 C15 C13 119.4(4) . . ?
C9 C15 H15 120.3 . . ?
C13 C15 H15 120.3 . . ?
C11 C12 C13 121.9(4) . . ?
C11 C12 H12 119.0 . . ?
C13 C12 H12 119.0 . . ?
C12 C13 C15 118.2(4) . . ?
C12 C13 C14 121.9(4) . . ?
C15 C13 C14 119.9(4) . . ?
C12 C11 C10 120.0(4) . . ?
C12 C11 H11 120.0 . . ?
C10 C11 H11 120.0 . . ?
C13 C14 H14A 109.5 . . ?
C13 C14 H14B 109.5 . . ?
H14A C14 H14B 109.5 . . ?
C13 C14 H14C 109.5 . . ?
H14A C14 H14C 109.5 . . ?
H14B C14 H14C 109.5 . . ?

loop_
_geom_bond_atom_site_label_1
_geom_bond_atom_site_label_2
_geom_bond_distance
_geom_bond_site_symmetry_2
_geom_bond_publ_flag
S1 C8 1.741(3) . ?
S1 C9 1.772(4) . ?
N1 C7 1.359(5) . ?
N1 C6 1.380(5) . ?
N1 H1 0.8600 . ?
C8 C7 1.377(5) . ?
C8 C1 1.443(5) . ?
C1 C2 1.397(5) . ?
C1 C6 1.401(5) . ?
C2 C3 1.387(5) . ?
C2 H2 0.9300 . ?
C7 H7 0.9300 . ?
C9 C15 1.379(6) . ?
C9 C10 1.398(5) . ?
C6 C5 1.397(5) . ?
C10 C11 1.382(6) . ?
C10 H10 0.9300 . ?
C5 C4 1.378(5) . ?
C5 H5 0.9300 . ?
C4 C3 1.403(5) . ?
C4 H4 0.9300 . ?
C3 H3 0.9300 . ?
C15 C13 1.411(5) . ?
C15 H15 0.9300 . ?
C12 C11 1.357(7) . ?
C12 C13 1.401(7) . ?
C12 H12 0.9300 . ?
C13 C14 1.479(6) . ?
C11 H11 0.9300 . ?
C14 H14A 0.9600 . ?
C14 H14B 0.9600 . ?
C14 H14C 0.9600 . ?
